data_7246329
loop_
_publ_author_name
'Taiwaikuli, Mukaidaisi'
'Wang, Ting'
'Chen, Kui'
'Feng, Yaoguang'
'Xing, Jiangna'
'Huang, Xin'
'Wang, Na'
'Zhou, Lina'
'Hao, Hongxun'

_publ_section_title
;
 Mechanistic study of the formation of arbutin polymorphs and solvates
;
_journal_issue 14
_journal_name_full CrystEngComm
_journal_page_first 2075
_journal_page_last 2084
_journal_paper_doi 10.1039/D2CE01670B
_journal_volume 25
_journal_year 2023
_chemical_formula_moiety 'C12 H16 O7'
_chemical_formula_sum 'C12 H16 O7'
_chemical_formula_weight 272.25
_chemical_name_common ARB
_chemical_name_systematic arbutin
_space_group_crystal_system monoclinic
_space_group_IT_number 4
_space_group_name_Hall 'P 2yb'
_space_group_name_H-M_alt 'P 1 21 1'
_atom_sites_solution_hydrogens geom
_atom_sites_solution_primary dual
_audit_creation_date 2022-09-14
_audit_creation_method
;
Olex2 1.5
(compiled 2022.04.07 svn.rca3783a0 for OlexSys, GUI svn.r6498)
;
_audit_update_record
;
2022-12-03 deposited with the CCDC.	2023-02-23 downloaded from the CCDC.
;
_cell_angle_alpha 90
_cell_angle_beta 95.496(6)
_cell_angle_gamma 90
_cell_formula_units_Z 8
_cell_length_a 21.5133(14)
_cell_length_b 4.9621(4)
_cell_length_c 24.1452(16)
_cell_measurement_reflns_used 5377
_cell_measurement_temperature 293.15
_cell_measurement_theta_max 31.7690
_cell_measurement_theta_min 3.0020
_cell_volume 2565.7(3)
_computing_cell_refinement 'CrysAlisPro 1.171.39.46 (Rigaku OD, 2018)'
_computing_data_collection 'CrysAlisPro 1.171.39.46 (Rigaku OD, 2018)'
_computing_data_reduction 'CrysAlisPro 1.171.39.46 (Rigaku OD, 2018)'
_computing_molecular_graphics 'Olex2 1.5 (Dolomanov et al., 2009)'
_computing_publication_material 'Olex2 1.5 (Dolomanov et al., 2009)'
_computing_structure_refinement 'SHELXL 2018/3 (Sheldrick, 2015)'
_computing_structure_solution 'SHELXT 2018/2 (Sheldrick, 2018)'
_diffrn_ambient_temperature 293.15
_diffrn_detector 'CCD plate'
_diffrn_measured_fraction_theta_full 0.998
_diffrn_measured_fraction_theta_max 0.993
_diffrn_measurement_details
;
List of Runs (angles in degrees, time in seconds):

  # Type    Start    End  Width  t~exp~   \w     \q     \k     \f   Frames
#--------------------------------------------------------------------------
  1  \w   -120.00  60.00   0.50   12.00    --  -30.00  45.00   0.00  360
  2  \w   -120.00  45.00   0.50   12.00    --  -30.00  45.00  90.00  330
  3  \w   -120.00  45.00   0.50   12.00    --  -30.00  45.00 180.00  330
;
_diffrn_measurement_device 'abstract diffractometer'
_diffrn_measurement_device_type 'dtrek-CrysAlisPro-abstract goniometer imported rigaku-d*trek images'
_diffrn_measurement_method '\w scans'
_diffrn_orient_matrix_type 'CrysAlisPro convention (1999,Acta A55,543-557)'
_diffrn_orient_matrix_UB_11 -0.0061259000
_diffrn_orient_matrix_UB_12 0.0203119000
_diffrn_orient_matrix_UB_13 0.0280505000
_diffrn_orient_matrix_UB_21 -0.0324505000
_diffrn_orient_matrix_UB_22 0.0070580000
_diffrn_orient_matrix_UB_23 -0.0084531000
_diffrn_orient_matrix_UB_31 -0.0025103000
_diffrn_orient_matrix_UB_32 -0.1412949000
_diffrn_orient_matrix_UB_33 0.0036182000
_diffrn_radiation_monochromator graphite
_diffrn_radiation_probe x-ray
_diffrn_radiation_type 'Mo K\a'
_diffrn_radiation_wavelength 0.71073
_diffrn_reflns_av_R_equivalents 0.0579
_diffrn_reflns_av_unetI/netI 0.0920
_diffrn_reflns_Laue_measured_fraction_full 0.998
_diffrn_reflns_Laue_measured_fraction_max 0.993
_diffrn_reflns_limit_h_max 26
_diffrn_reflns_limit_h_min -26
_diffrn_reflns_limit_k_max 6
_diffrn_reflns_limit_k_min -6
_diffrn_reflns_limit_l_max 30
_diffrn_reflns_limit_l_min -30
_diffrn_reflns_number 22331
_diffrn_reflns_point_group_measured_fraction_full 0.985
_diffrn_reflns_point_group_measured_fraction_max 0.975
_diffrn_reflns_theta_full 25.242
_diffrn_reflns_theta_max 26.370
_diffrn_reflns_theta_min 1.862
_diffrn_source 'fine-focus sealed X-ray tube'
_diffrn_source_type 'Enhance (Mo) X-ray Source'
_exptl_absorpt_coefficient_mu 0.117
_exptl_absorpt_correction_T_max 1.00000
_exptl_absorpt_correction_T_min 0.65613
_exptl_absorpt_correction_type multi-scan
_exptl_absorpt_process_details
;
CrysAlisPro 1.171.39.46 (Rigaku Oxford Diffraction, 2018)
Empirical absorption correction using spherical harmonics,
 implemented in SCALE3 ABSPACK scaling algorithm.
;
_exptl_crystal_density_diffrn 1.410
_exptl_crystal_F_000 1152
_exptl_crystal_size_max 0.24
_exptl_crystal_size_mid 0.18
_exptl_crystal_size_min 0.1
_refine_diff_density_max 0.205
_refine_diff_density_min -0.212
_refine_diff_density_rms 0.047
_refine_ls_abs_structure_details
;
 Flack x determined using 1099 quotients [(I+)-(I-)]/[(I+)+(I-)]
 (Parsons, Flack and Wagner, Acta Cryst. B69 (2013) 249-259).
;
_refine_ls_abs_structure_Flack 0.0(10)
_refine_ls_extinction_coef 0.0061(6)
_refine_ls_extinction_expression Fc^*^=kFc[1+0.001xFc^2^\l^3^/sin(2\q)]^-1/4^
_refine_ls_extinction_method 'SHELXL-2018/3 (Sheldrick 2018)'
_refine_ls_goodness_of_fit_ref 0.984
_refine_ls_hydrogen_treatment constr
_refine_ls_matrix_type full
_refine_ls_number_parameters 706
_refine_ls_number_reflns 10224
_refine_ls_number_restraints 1
_refine_ls_restrained_S_all 0.984
_refine_ls_R_factor_all 0.1431
_refine_ls_R_factor_gt 0.0590
_refine_ls_shift/su_max 0.001
_refine_ls_shift/su_mean 0.000
_refine_ls_structure_factor_coef Fsqd
_refine_ls_weighting_details 'w=1/[\s^2^(Fo^2^)+(0.0375P)^2^] where P=(Fo^2^+2Fc^2^)/3'
_refine_ls_weighting_scheme calc
_refine_ls_wR_factor_gt 0.1130
_refine_ls_wR_factor_ref 0.1558
_reflns_Friedel_coverage 0.752
_reflns_Friedel_fraction_full 0.967
_reflns_Friedel_fraction_max 0.952
_reflns_number_gt 4692
_reflns_number_total 10224
_reflns_threshold_expression 'I > 2\s(I)'
_cod_data_source_file d2ce01670b2.cif
_cod_data_source_block r20220504d
_cod_depositor_comments 'Adding full bibliography for 7246329--7246332.cif.'
_cod_original_sg_symbol_H-M P21
_cod_database_code 7246329
_shelx_shelxl_version_number 2018/3
_chemical_oxdiff_formula 'C11 H10 N O'
_shelx_space_group_comment
;
The symmetry employed for this shelxl refinement is uniquely defined
by the following loop, which should always be used as a source of
symmetry information in preference to the above space-group names.
They are only intended as comments.
;
_shelx_estimated_absorpt_t_max 0.988
_shelx_estimated_absorpt_t_min 0.972
_olex2_refinement_description
;
1. Fixed Uiso
 At 1.2 times of:
  All C(H) groups, All C(H,H) groups
 At 1.5 times of:
  All O(H) groups
2.a Ternary CH refined with riding coordinates:
 C7(H7A), C8(H8), C9(H9), C10(H10), C11(H11), C7A(H7AB), C8A(H8A), C9A(H9A),
 C10A(H10A), C11A(H11A), C7B(H7BA), C8B(H8B), C9B(H9B), C10B(H10B), C11B(H11B),
 C7D(H7DA), C8D(H8D), C9D(H9D), C10D(H10D), C11D(H11D)
2.b Secondary CH2 refined with riding coordinates:
 C12(H12A,H12B), C12A(H12C,H12D), C12B(H12E,H12F), C12D(H12G,H12H)
2.c Aromatic/amide H refined with riding coordinates:
 C2(H2), C3(H3), C5(H5A), C6(H6A), C2A(H2A), C3A(H3A), C5A(H5AB), C6A(H6AB),
 C2B(H2B), C3B(H3B), C5B(H5BA), C6B(H6BA), C2D(H2D), C3D(H3D), C5D(H5DA),
 C6D(H6DA)
2.d Idealised tetrahedral OH refined as rotating group:
 O1(H1), O4(H4), O5(H5), O6(H6), O7(H7), O1A(H1A), O4A(H4A), O5A(H5AA),
 O6A(H6AA), O7A(H7AA), O1B(H1B), O4B(H4B), O5B(H5B), O6B(H6B), O7B(H7B),
 O1D(H1D), O4D(H4D), O5D(H5D), O6D(H6D), O7D(H7D)
;
_olex2_submission_special_instructions 'No special instructions were received'
_oxdiff_exptl_absorpt_empirical_details
;
Empirical correction (ABSPACK) includes:
- Absorption correction using spherical harmonics
- Frame scaling
- Detector area scaling
;
_oxdiff_exptl_absorpt_empirical_full_max 2.737
_oxdiff_exptl_absorpt_empirical_full_min 0.566

loop_
_space_group_symop_operation_xyz
'x, y, z'
'-x, y+1/2, -z'

loop_
_atom_site_label
_atom_site_type_symbol
_atom_site_fract_x
_atom_site_fract_y
_atom_site_fract_z
_atom_site_U_iso_or_equiv
_atom_site_adp_type
_atom_site_occupancy
_atom_site_site_symmetry_order
_atom_site_calc_flag
_atom_site_refinement_flags_posn
_atom_site_refinement_flags_adp
_atom_site_refinement_flags_occupancy
_atom_site_disorder_assembly
_atom_site_disorder_group
O1 O -0.21583(17) -0.2601(9) 0.3508(2) 0.0619(13) Uani 1 1 d . . . . .
H1 H -0.231496 -0.117416 0.339420 0.093 Uiso 1 1 calc R U . . .
O2 O 0.04006(16) -0.2497(8) 0.33676(14) 0.0358(10) Uani 1 1 d . . . . .
O3 O 0.09131(17) -0.4187(8) 0.41537(13) 0.0362(10) Uani 1 1 d . . . . .
O4 O 0.17526(19) -0.3370(9) 0.51371(15) 0.0490(12) Uani 1 1 d . . . . .
H4 H 0.169633 -0.228982 0.488015 0.073 Uiso 1 1 calc R U . . .
O5 O 0.21066(18) -0.9374(9) 0.43940(17) 0.0495(12) Uani 1 1 d . . . . .
H5 H 0.247627 -0.912927 0.449858 0.074 Uiso 1 1 calc R U . . .
O6 O 0.23138(18) -0.7301(8) 0.32980(18) 0.0473(11) Uani 1 1 d . . . . .
H6 H 0.243869 -0.576134 0.325437 0.071 Uiso 1 1 calc R U . . .
O7 O 0.1190(2) -0.5362(8) 0.27059(14) 0.0491(12) Uani 1 1 d . . . . .
H7 H 0.121359 -0.698220 0.264402 0.074 Uiso 1 1 calc R U . . .
C1 C -0.1522(3) -0.2519(13) 0.3475(2) 0.0417(15) Uani 1 1 d . . . . .
C2 C -0.1154(3) -0.4374(12) 0.3777(2) 0.0388(15) Uani 1 1 d . . . . .
H2 H -0.133983 -0.564063 0.399265 0.047 Uiso 1 1 calc R U . . .
C3 C -0.0511(3) -0.4382(12) 0.3766(2) 0.0366(14) Uani 1 1 d . . . . .
H3 H -0.026603 -0.559598 0.398332 0.044 Uiso 1 1 calc R U . . .
C4 C -0.0238(2) -0.2572(12) 0.34282(19) 0.0296(13) Uani 1 1 d . . . . .
C5 C -0.0594(2) -0.0690(12) 0.3124(2) 0.0340(14) Uani 1 1 d . . . . .
H5A H -0.040799 0.055447 0.290362 0.041 Uiso 1 1 calc R U . . .
C6 C -0.1241(3) -0.0674(12) 0.3150(2) 0.0414(15) Uani 1 1 d . . . . .
H6A H -0.148465 0.059435 0.294567 0.050 Uiso 1 1 calc R U . . .
C7 C 0.0755(2) -0.4694(12) 0.3580(2) 0.0302(13) Uani 1 1 d . . . . .
H7A H 0.051255 -0.636275 0.352947 0.036 Uiso 1 1 calc R U . . .
C8 C 0.1237(3) -0.6396(12) 0.4426(2) 0.0367(15) Uani 1 1 d . . . . .
H8 H 0.097307 -0.800775 0.438820 0.044 Uiso 1 1 calc R U . . .
C9 C 0.1841(3) -0.6924(12) 0.4165(2) 0.0343(14) Uani 1 1 d . . . . .
H9 H 0.213172 -0.543405 0.425579 0.041 Uiso 1 1 calc R U . . .
C10 C 0.1725(2) -0.7210(13) 0.3533(2) 0.0351(14) Uani 1 1 d . . . . .
H10 H 0.149864 -0.889308 0.344521 0.042 Uiso 1 1 calc R U . . .
C11 C 0.1342(2) -0.4874(12) 0.32830(19) 0.0319(14) Uani 1 1 d . . . . .
H11 H 0.158092 -0.319737 0.333539 0.038 Uiso 1 1 calc R U . . .
C12 C 0.1342(3) -0.5603(14) 0.5035(2) 0.0463(17) Uani 1 1 d . . . . .
H12A H 0.094238 -0.516341 0.516691 0.056 Uiso 1 1 calc R U . . .
H12B H 0.151208 -0.713721 0.524729 0.056 Uiso 1 1 calc R U . . .
O1A O 0.28154(16) -0.2363(9) 0.31484(18) 0.0538(12) Uani 1 1 d . . . . .
H1A H 0.267531 -0.111203 0.332022 0.081 Uiso 1 1 calc R U . . .
O2A O 0.54068(16) -0.2392(8) 0.33841(14) 0.0371(10) Uani 1 1 d . . . . .
O3A O 0.58549(17) -0.4028(8) 0.42019(14) 0.0385(10) Uani 1 1 d . . . . .
O4A O 0.66749(19) -0.3323(10) 0.52337(15) 0.0504(12) Uani 1 1 d . . . . .
H4A H 0.662951 -0.215636 0.499260 0.076 Uiso 1 1 calc R U . . .
O5A O 0.70242(19) -0.9263(9) 0.45374(17) 0.0527(12) Uani 1 1 d . . . . .
H5AA H 0.737690 -0.895084 0.468325 0.079 Uiso 1 1 calc R U . . .
O6A O 0.72758(17) -0.7717(8) 0.34157(18) 0.0465(11) Uani 1 1 d . . . . .
H6AA H 0.745056 -0.626001 0.339006 0.070 Uiso 1 1 calc R U . . .
O7A O 0.6194(2) -0.5575(8) 0.27806(14) 0.0473(12) Uani 1 1 d . . . . .
H7AA H 0.619621 -0.721299 0.273518 0.071 Uiso 1 1 calc R U . . .
C1A C 0.3467(2) -0.2372(12) 0.3241(2) 0.0353(13) Uani 1 1 d . . . . .
C2A C 0.3777(3) -0.4157(12) 0.3605(2) 0.0362(14) Uani 1 1 d . . . . .
H2A H 0.355126 -0.535754 0.380411 0.043 Uiso 1 1 calc R U . . .
C3A C 0.4427(3) -0.4169(13) 0.3677(2) 0.0387(15) Uani 1 1 d . . . . .
H3A H 0.463521 -0.533162 0.393429 0.046 Uiso 1 1 calc R U . . .
C4A C 0.4761(2) -0.2457(12) 0.3368(2) 0.0303(13) Uani 1 1 d . . . . .
C5A C 0.4452(2) -0.0620(12) 0.3011(2) 0.0358(14) Uani 1 1 d . . . . .
H5AB H 0.467674 0.058333 0.281211 0.043 Uiso 1 1 calc R U . . .
C6A C 0.3804(3) -0.0582(12) 0.2950(2) 0.0425(15) Uani 1 1 d . . . . .
H6AB H 0.359508 0.066164 0.271194 0.051 Uiso 1 1 calc R U . . .
C7A C 0.5723(2) -0.4624(13) 0.3627(2) 0.0327(14) Uani 1 1 d . . . . .
H7AB H 0.546339 -0.624506 0.357642 0.039 Uiso 1 1 calc R U . . .
C8A C 0.6158(3) -0.6201(13) 0.4501(2) 0.0384(16) Uani 1 1 d . . . . .
H8A H 0.588619 -0.778738 0.445766 0.046 Uiso 1 1 calc R U . . .
C9A C 0.6771(3) -0.6869(12) 0.4270(2) 0.0360(15) Uani 1 1 d . . . . .
H9A H 0.706357 -0.537780 0.435267 0.043 Uiso 1 1 calc R U . . .
C10A C 0.6688(2) -0.7317(13) 0.3639(2) 0.0367(14) Uani 1 1 d . . . . .
H10A H 0.643849 -0.895589 0.356732 0.044 Uiso 1 1 calc R U . . .
C11A C 0.6327(3) -0.4982(11) 0.3354(2) 0.0321(14) Uani 1 1 d . . . . .
H11A H 0.657700 -0.333050 0.339791 0.039 Uiso 1 1 calc R U . . .
C12A C 0.6230(3) -0.5422(14) 0.5109(2) 0.0499(18) Uani 1 1 d . . . . .
H12C H 0.582846 -0.484323 0.521622 0.060 Uiso 1 1 calc R U . . .
H12D H 0.635796 -0.699722 0.532894 0.060 Uiso 1 1 calc R U . . .
O1B O 0.46620(17) 0.2435(9) 0.1548(2) 0.0612(13) Uani 1 1 d . . . . .
H1B H 0.481108 0.390282 0.164386 0.092 Uiso 1 1 calc R U . . .
O2B O 0.20881(16) 0.2521(8) 0.15791(14) 0.0366(10) Uani 1 1 d . . . . .
O3B O 0.16168(17) 0.0748(8) 0.07868(14) 0.0364(10) Uani 1 1 d . . . . .
O4B O 0.0809(2) 0.1493(10) -0.02208(15) 0.0531(12) Uani 1 1 d . . . . .
H4B H 0.082296 0.248826 0.005127 0.080 Uiso 1 1 calc R U . . .
O5B O 0.04328(19) -0.4444(9) 0.05147(19) 0.0568(13) Uani 1 1 d . . . . .
H5B H 0.005549 -0.426858 0.043741 0.085 Uiso 1 1 calc R U . . .
O6B O 0.01752(19) -0.2250(9) 0.15961(19) 0.0540(12) Uani 1 1 d . . . . .
H6B H 0.010405 -0.375379 0.171566 0.081 Uiso 1 1 calc R U . . .
O7B O 0.1269(2) -0.0345(8) 0.22201(15) 0.0488(12) Uani 1 1 d . . . . .
H7B H 0.142520 -0.183882 0.227580 0.073 Uiso 1 1 calc R U . . .
C1B C 0.4013(2) 0.2538(13) 0.1544(2) 0.0376(14) Uani 1 1 d . . . . .
C2B C 0.3673(3) 0.0675(13) 0.1227(2) 0.0416(15) Uani 1 1 d . . . . .
H2B H 0.387300 -0.056969 0.101650 0.050 Uiso 1 1 calc R U . . .
C3B C 0.3024(3) 0.0660(13) 0.1221(2) 0.0396(15) Uani 1 1 d . . . . .
H3B H 0.278829 -0.056089 0.099700 0.048 Uiso 1 1 calc R U . . .
C4B C 0.2735(2) 0.2443(12) 0.1545(2) 0.0305(13) Uani 1 1 d . . . . .
C5B C 0.3078(3) 0.4319(12) 0.1857(2) 0.0373(15) Uani 1 1 d . . . . .
H5BA H 0.287855 0.555534 0.206894 0.045 Uiso 1 1 calc R U . . .
C6B C 0.3727(3) 0.4385(13) 0.1859(2) 0.0416(16) Uani 1 1 d . . . . .
H6BA H 0.396196 0.566011 0.206952 0.050 Uiso 1 1 calc R U . . .
C7B C 0.1746(2) 0.0294(12) 0.13678(19) 0.0303(14) Uani 1 1 d . . . . .
H7BA H 0.199276 -0.135568 0.143351 0.036 Uiso 1 1 calc R U . . .
C8B C 0.1304(3) -0.1475(13) 0.0505(2) 0.0366(15) Uani 1 1 d . . . . .
H8B H 0.156878 -0.308020 0.055478 0.044 Uiso 1 1 calc R U . . .
C9B C 0.0685(2) -0.2011(13) 0.0752(2) 0.0339(14) Uani 1 1 d . . . . .
H9B H 0.039581 -0.053029 0.064917 0.041 Uiso 1 1 calc R U . . .
C10B C 0.0771(2) -0.2247(12) 0.1380(2) 0.0294(13) Uani 1 1 d . . . . .
H10B H 0.098833 -0.393688 0.148276 0.035 Uiso 1 1 calc R U . . .
C11B C 0.1143(2) 0.0080(12) 0.16407(19) 0.0319(14) Uani 1 1 d . . . . .
H11B H 0.090312 0.174844 0.157614 0.038 Uiso 1 1 calc R U . . .
C12B C 0.1224(3) -0.0742(14) -0.0104(2) 0.0500(18) Uani 1 1 d . . . . .
H12E H 0.162896 -0.029710 -0.022518 0.060 Uiso 1 1 calc R U . . .
H12F H 0.106362 -0.229247 -0.031701 0.060 Uiso 1 1 calc R U . . .
O1D O 0.03170(17) -0.2353(9) -0.1814(2) 0.0573(12) Uani 1 1 d . . . . .
H1D H 0.017964 -0.374424 -0.168890 0.086 Uiso 1 1 calc R U . . .
O2D O 0.29028(16) -0.2407(8) -0.16727(14) 0.0366(10) Uani 1 1 d . . . . .
O3D O 0.33871(16) -0.4002(8) -0.08641(13) 0.0347(10) Uani 1 1 d . . . . .
O4D O 0.42327(19) -0.3225(9) 0.01480(15) 0.0490(11) Uani 1 1 d . . . . .
H4D H 0.416690 -0.205054 -0.008927 0.073 Uiso 1 1 calc R U . . .
O5D O 0.45658(19) -0.9205(9) -0.05557(18) 0.0539(13) Uani 1 1 d . . . . .
H5D H 0.491819 -0.889210 -0.040944 0.081 Uiso 1 1 calc R U . . .
O6D O 0.47696(18) -0.7666(9) -0.16869(18) 0.0499(12) Uani 1 1 d . . . . .
H6D H 0.497625 -0.627506 -0.166675 0.075 Uiso 1 1 calc R U . . .
O7D O 0.3678(2) -0.5577(8) -0.22966(14) 0.0462(11) Uani 1 1 d . . . . .
H7D H 0.343772 -0.686362 -0.232625 0.069 Uiso 1 1 calc R U . . .
C1D C 0.0969(2) -0.2413(13) -0.1748(2) 0.0393(14) Uani 1 1 d . . . . .
C2D C 0.1288(3) -0.4210(13) -0.1395(2) 0.0425(16) Uani 1 1 d . . . . .
H2D H 0.107222 -0.541389 -0.118836 0.051 Uiso 1 1 calc R U . . .
C3D C 0.1940(3) -0.4212(13) -0.1349(2) 0.0405(15) Uani 1 1 d . . . . .
H3D H 0.216195 -0.538276 -0.110300 0.049 Uiso 1 1 calc R U . . .
C4D C 0.2253(2) -0.2478(12) -0.1669(2) 0.0314(13) Uani 1 1 d . . . . .
C5D C 0.1925(3) -0.0661(12) -0.2015(2) 0.0379(15) Uani 1 1 d . . . . .
H5DA H 0.213770 0.054675 -0.222341 0.046 Uiso 1 1 calc R U . . .
C6D C 0.1279(3) -0.0630(13) -0.2053(2) 0.0434(16) Uani 1 1 d . . . . .
H6DA H 0.105704 0.060125 -0.228560 0.052 Uiso 1 1 calc R U . . .
C7D C 0.3235(2) -0.4597(12) -0.1438(2) 0.0312(14) Uani 1 1 d . . . . .
H7DA H 0.297827 -0.623021 -0.147786 0.037 Uiso 1 1 calc R U . . .
C8D C 0.3699(3) -0.6201(12) -0.0569(2) 0.0374(15) Uani 1 1 d . . . . .
H8D H 0.343044 -0.779764 -0.060773 0.045 Uiso 1 1 calc R U . . .
C9D C 0.4310(2) -0.6817(12) -0.0814(2) 0.0321(14) Uani 1 1 d . . . . .
H9D H 0.460181 -0.531835 -0.073534 0.039 Uiso 1 1 calc R U . . .
C10D C 0.4201(2) -0.7245(12) -0.1439(2) 0.0311(13) Uani 1 1 d . . . . .
H10D H 0.395166 -0.888931 -0.149955 0.037 Uiso 1 1 calc R U . . .
C11D C 0.3829(2) -0.4972(12) -0.1724(2) 0.0319(14) Uani 1 1 d . . . . .
H11D H 0.407632 -0.330962 -0.168982 0.038 Uiso 1 1 calc R U . . .
C12D C 0.3789(3) -0.5398(14) 0.0037(2) 0.0463(17) Uani 1 1 d . . . . .
H12G H 0.338961 -0.485018 0.015540 0.056 Uiso 1 1 calc R U . . .
H12H H 0.393151 -0.695472 0.025686 0.056 Uiso 1 1 calc R U . . .

loop_
_atom_site_aniso_label
_atom_site_aniso_U_11
_atom_site_aniso_U_22
_atom_site_aniso_U_33
_atom_site_aniso_U_23
_atom_site_aniso_U_13
_atom_site_aniso_U_12
O1 0.027(2) 0.042(3) 0.119(4) 0.007(3) 0.020(2) 0.002(2)
O2 0.024(2) 0.034(3) 0.050(2) 0.004(2) 0.0068(16) 0.003(2)
O3 0.035(2) 0.039(3) 0.0338(19) -0.0041(19) 0.0014(15) 0.007(2)
O4 0.051(3) 0.051(3) 0.043(2) -0.003(2) -0.0094(19) 0.001(3)
O5 0.037(3) 0.040(3) 0.068(3) 0.014(2) -0.011(2) 0.005(2)
O6 0.038(2) 0.032(3) 0.076(3) 0.001(3) 0.026(2) 0.000(2)
O7 0.074(3) 0.040(3) 0.034(2) -0.001(2) 0.0060(19) 0.010(3)
C1 0.031(3) 0.033(4) 0.063(4) -0.011(3) 0.012(3) 0.007(3)
C2 0.035(4) 0.031(4) 0.054(3) 0.006(3) 0.019(3) 0.004(3)
C3 0.032(3) 0.037(4) 0.041(3) 0.004(3) 0.006(2) 0.009(3)
C4 0.026(3) 0.026(4) 0.037(3) -0.003(3) 0.004(2) 0.002(3)
C5 0.028(3) 0.033(4) 0.042(3) 0.003(3) 0.005(2) 0.001(3)
C6 0.035(4) 0.033(4) 0.054(4) 0.003(3) -0.001(3) 0.005(3)
C7 0.024(3) 0.031(4) 0.036(3) -0.002(3) 0.001(2) -0.003(3)
C8 0.037(4) 0.040(4) 0.032(3) 0.004(3) 0.001(2) -0.005(3)
C9 0.031(3) 0.028(4) 0.043(3) 0.001(3) -0.001(2) 0.004(3)
C10 0.029(3) 0.033(4) 0.044(3) 0.000(3) 0.011(2) 0.000(3)
C11 0.032(3) 0.032(4) 0.032(3) 0.001(3) 0.009(2) -0.001(3)
C12 0.049(4) 0.058(5) 0.032(3) 0.003(3) 0.002(3) -0.001(4)
O1A 0.026(2) 0.042(3) 0.094(3) -0.006(3) 0.011(2) 0.007(2)
O2A 0.023(2) 0.037(3) 0.051(2) 0.009(2) 0.0028(16) 0.006(2)
O3A 0.035(2) 0.044(3) 0.0360(19) -0.0057(19) -0.0001(16) 0.001(2)
O4A 0.053(3) 0.055(3) 0.041(2) 0.002(2) -0.0072(19) -0.007(3)
O5A 0.036(3) 0.049(3) 0.070(3) 0.024(3) -0.010(2) -0.001(2)
O6A 0.034(2) 0.031(3) 0.078(3) 0.000(2) 0.0209(19) 0.008(2)
O7A 0.074(3) 0.035(3) 0.032(2) -0.0021(19) 0.0067(19) 0.010(3)
C1A 0.030(3) 0.027(4) 0.050(3) -0.008(3) 0.006(2) 0.006(3)
C2A 0.035(4) 0.032(4) 0.043(3) 0.005(3) 0.010(2) 0.002(3)
C3A 0.033(3) 0.044(4) 0.039(3) 0.005(3) 0.002(2) 0.006(3)
C4A 0.029(3) 0.023(4) 0.038(3) 0.000(3) 0.001(2) 0.005(3)
C5A 0.027(3) 0.032(4) 0.050(3) -0.003(3) 0.011(2) -0.010(3)
C6A 0.040(4) 0.032(4) 0.054(4) 0.005(3) -0.001(3) 0.005(3)
C7A 0.025(3) 0.036(4) 0.036(3) 0.002(3) -0.002(2) -0.004(3)
C8A 0.030(3) 0.044(4) 0.042(3) 0.007(3) 0.006(2) -0.006(3)
C9A 0.031(3) 0.027(4) 0.050(3) 0.003(3) -0.001(2) 0.002(3)
C10A 0.031(3) 0.033(4) 0.047(3) 0.000(3) 0.006(2) 0.004(3)
C11A 0.036(4) 0.024(4) 0.036(3) -0.001(3) 0.003(2) 0.003(3)
C12A 0.047(4) 0.069(5) 0.035(3) 0.009(3) 0.007(3) -0.005(4)
O1B 0.032(2) 0.038(3) 0.117(4) -0.009(3) 0.021(2) -0.006(2)
O2B 0.025(2) 0.034(3) 0.051(2) -0.005(2) 0.0013(16) -0.003(2)
O3B 0.030(2) 0.043(3) 0.036(2) 0.0040(19) 0.0036(15) -0.006(2)
O4B 0.059(3) 0.056(3) 0.043(2) 0.005(2) -0.006(2) 0.000(3)
O5B 0.045(3) 0.045(3) 0.078(3) -0.021(3) -0.003(2) -0.004(3)
O6B 0.044(3) 0.043(3) 0.080(3) 0.001(3) 0.029(2) -0.011(2)
O7B 0.069(3) 0.040(3) 0.038(2) 0.008(2) 0.0046(19) -0.002(3)
C1B 0.027(3) 0.031(4) 0.057(3) 0.006(3) 0.015(3) 0.003(3)
C2B 0.045(4) 0.031(4) 0.051(3) -0.006(3) 0.015(3) -0.003(3)
C3B 0.034(4) 0.043(4) 0.043(3) -0.010(3) 0.006(2) -0.005(3)
C4B 0.023(3) 0.029(4) 0.039(3) 0.004(3) 0.003(2) 0.003(3)
C5B 0.034(4) 0.037(4) 0.041(3) -0.006(3) 0.004(2) -0.001(3)
C6B 0.029(3) 0.039(4) 0.056(4) -0.002(3) 0.001(3) -0.010(3)
C7B 0.030(3) 0.029(4) 0.032(3) -0.001(3) 0.001(2) 0.004(3)
C8B 0.028(3) 0.040(4) 0.041(3) -0.005(3) -0.002(2) 0.004(3)
C9B 0.025(3) 0.029(4) 0.046(3) -0.006(3) -0.003(2) -0.001(3)
C10B 0.023(3) 0.019(3) 0.047(3) 0.000(3) 0.004(2) 0.004(3)
C11B 0.031(3) 0.033(4) 0.032(3) 0.009(3) 0.007(2) 0.001(3)
C12B 0.045(4) 0.062(5) 0.043(3) -0.003(3) 0.005(3) 0.004(4)
O1D 0.029(2) 0.046(3) 0.098(3) 0.002(3) 0.013(2) 0.003(2)
O2D 0.023(2) 0.034(3) 0.053(2) 0.004(2) 0.0025(16) 0.004(2)
O3D 0.030(2) 0.040(3) 0.0347(19) -0.0030(19) 0.0042(15) 0.008(2)
O4D 0.056(3) 0.049(3) 0.041(2) -0.001(2) -0.0022(19) 0.002(3)
O5D 0.047(3) 0.045(3) 0.067(3) 0.019(2) -0.008(2) -0.003(2)
O6D 0.037(3) 0.046(3) 0.070(3) 0.000(3) 0.019(2) 0.009(2)
O7D 0.062(3) 0.039(3) 0.038(2) -0.008(2) 0.0036(19) 0.000(2)
C1D 0.023(3) 0.036(4) 0.060(4) -0.012(3) 0.009(2) -0.001(3)
C2D 0.032(4) 0.039(4) 0.058(4) 0.003(3) 0.013(3) -0.004(3)
C3D 0.043(4) 0.042(4) 0.038(3) 0.009(3) 0.007(2) 0.001(3)
C4D 0.026(3) 0.027(4) 0.041(3) 0.000(3) 0.000(2) -0.001(3)
C5D 0.028(3) 0.035(4) 0.051(3) 0.006(3) 0.003(2) -0.001(3)
C6D 0.028(3) 0.042(4) 0.059(4) 0.012(3) 0.001(3) 0.005(3)
C7D 0.030(3) 0.029(4) 0.035(3) 0.005(3) 0.002(2) -0.003(3)
C8D 0.040(4) 0.036(4) 0.036(3) 0.003(3) -0.001(2) -0.004(3)
C9D 0.026(3) 0.028(4) 0.041(3) 0.006(3) 0.000(2) -0.004(3)
C10D 0.025(3) 0.017(3) 0.051(3) 0.005(3) 0.006(2) -0.004(3)
C11D 0.028(3) 0.033(4) 0.035(3) -0.003(3) 0.004(2) 0.003(3)
C12D 0.048(4) 0.056(5) 0.036(3) 0.006(3) 0.008(3) -0.007(4)

loop_
_atom_type_symbol
_atom_type_description
_atom_type_scat_dispersion_real
_atom_type_scat_dispersion_imag
_atom_type_scat_source
C C 0.0033 0.0016 'International Tables Vol C Tables 4.2.6.8 and 6.1.1.4'
H H 0.0000 0.0000 'International Tables Vol C Tables 4.2.6.8 and 6.1.1.4'
O O 0.0106 0.0060 'International Tables Vol C Tables 4.2.6.8 and 6.1.1.4'

loop_
_geom_angle_atom_site_label_1
_geom_angle_atom_site_label_2
_geom_angle_atom_site_label_3
_geom_angle
_geom_angle_site_symmetry_1
_geom_angle_site_symmetry_3
_geom_angle_publ_flag
C1 O1 H1 109.5 . . ?
C4 O2 C7 116.6(4) . . ?
C7 O3 C8 112.0(4) . . ?
C12 O4 H4 109.5 . . ?
C9 O5 H5 109.5 . . ?
C10 O6 H6 109.5 . . ?
C11 O7 H7 109.5 . . ?
O1 C1 C6 122.9(6) . . ?
C2 C1 O1 118.2(6) . . ?
C2 C1 C6 118.9(6) . . ?
C1 C2 H2 119.5 . . ?
C1 C2 C3 121.0(6) . . ?
C3 C2 H2 119.5 . . ?
C2 C3 H3 120.3 . . ?
C4 C3 C2 119.5(5) . . ?
C4 C3 H3 120.3 . . ?
C3 C4 O2 123.9(5) . . ?
C5 C4 O2 115.4(5) . . ?
C5 C4 C3 120.7(5) . . ?
C4 C5 H5A 120.5 . . ?
C4 C5 C6 119.0(5) . . ?
C6 C5 H5A 120.5 . . ?
C1 C6 C5 120.9(6) . . ?
C1 C6 H6A 119.6 . . ?
C5 C6 H6A 119.6 . . ?
O2 C7 O3 107.0(4) . . ?
O2 C7 H7A 110.4 . . ?
O2 C7 C11 108.8(4) . . ?
O3 C7 H7A 110.4 . . ?
O3 C7 C11 109.9(4) . . ?
C11 C7 H7A 110.4 . . ?
O3 C8 H8 109.4 . . ?
O3 C8 C9 110.0(4) . . ?
O3 C8 C12 105.5(5) . . ?
C9 C8 H8 109.4 . . ?
C9 C8 C12 113.1(5) . . ?
C12 C8 H8 109.4 . . ?
O5 C9 C8 108.3(5) . . ?
O5 C9 H9 109.4 . . ?
O5 C9 C10 109.1(5) . . ?
C8 C9 H9 109.4 . . ?
C8 C9 C10 111.4(4) . . ?
C10 C9 H9 109.4 . . ?
O6 C10 C9 109.4(4) . . ?
O6 C10 H10 109.0 . . ?
O6 C10 C11 109.4(4) . . ?
C9 C10 H10 109.0 . . ?
C11 C10 C9 111.0(4) . . ?
C11 C10 H10 109.0 . . ?
O7 C11 C7 110.6(4) . . ?
O7 C11 C10 109.0(4) . . ?
O7 C11 H11 109.9 . . ?
C7 C11 H11 109.9 . . ?
C10 C11 C7 107.6(4) . . ?
C10 C11 H11 109.9 . . ?
O4 C12 C8 113.7(5) . . ?
O4 C12 H12A 108.8 . . ?
O4 C12 H12B 108.8 . . ?
C8 C12 H12A 108.8 . . ?
C8 C12 H12B 108.8 . . ?
H12A C12 H12B 107.7 . . ?
C1A O1A H1A 109.5 . . ?
C4A O2A C7A 116.0(4) . . ?
C8A O3A C7A 112.2(4) . . ?
C12A O4A H4A 109.5 . . ?
C9A O5A H5AA 109.5 . . ?
C10A O6A H6AA 109.5 . . ?
C11A O7A H7AA 109.5 . . ?
C2A C1A O1A 121.3(5) . . ?
C2A C1A C6A 119.6(5) . . ?
C6A C1A O1A 119.0(5) . . ?
C1A C2A H2A 119.9 . . ?
C1A C2A C3A 120.1(6) . . ?
C3A C2A H2A 119.9 . . ?
C2A C3A H3A 120.0 . . ?
C4A C3A C2A 119.9(5) . . ?
C4A C3A H3A 120.0 . . ?
C3A C4A O2A 124.9(5) . . ?
C3A C4A C5A 120.0(5) . . ?
C5A C4A O2A 115.1(5) . . ?
C4A C5A H5AB 120.2 . . ?
C4A C5A C6A 119.6(5) . . ?
C6A C5A H5AB 120.2 . . ?
C1A C6A C5A 120.6(6) . . ?
C1A C6A H6AB 119.7 . . ?
C5A C6A H6AB 119.7 . . ?
O2A C7A O3A 106.7(5) . . ?
O2A C7A H7AB 110.5 . . ?
O2A C7A C11A 108.2(4) . . ?
O3A C7A H7AB 110.5 . . ?
O3A C7A C11A 110.3(4) . . ?
C11A C7A H7AB 110.5 . . ?
O3A C8A H8A 108.4 . . ?
O3A C8A C9A 110.5(4) . . ?
O3A C8A C12A 107.4(5) . . ?
C9A C8A H8A 108.4 . . ?
C12A C8A H8A 108.4 . . ?
C12A C8A C9A 113.6(5) . . ?
O5A C9A C8A 108.7(5) . . ?
O5A C9A H9A 108.9 . . ?
O5A C9A C10A 109.3(5) . . ?
C8A C9A H9A 108.9 . . ?
C8A C9A C10A 112.0(4) . . ?
C10A C9A H9A 108.9 . . ?
O6A C10A C9A 111.7(4) . . ?
O6A C10A H10A 107.8 . . ?
O6A C10A C11A 111.4(5) . . ?
C9A C10A H10A 107.8 . . ?
C11A C10A C9A 110.2(5) . . ?
C11A C10A H10A 107.8 . . ?
O7A C11A C7A 110.2(4) . . ?
O7A C11A C10A 109.3(4) . . ?
O7A C11A H11A 109.7 . . ?
C7A C11A H11A 109.7 . . ?
C10A C11A C7A 108.2(4) . . ?
C10A C11A H11A 109.7 . . ?
O4A C12A C8A 113.4(5) . . ?
O4A C12A H12C 108.9 . . ?
O4A C12A H12D 108.9 . . ?
C8A C12A H12C 108.9 . . ?
C8A C12A H12D 108.9 . . ?
H12C C12A H12D 107.7 . . ?
C1B O1B H1B 109.5 . . ?
C7B O2B C4B 116.6(4) . . ?
C7B O3B C8B 112.7(4) . . ?
C12B O4B H4B 109.5 . . ?
C9B O5B H5B 109.5 . . ?
C10B O6B H6B 109.5 . . ?
C11B O7B H7B 109.5 . . ?
C2B C1B O1B 117.4(5) . . ?
C2B C1B C6B 121.1(5) . . ?
C6B C1B O1B 121.5(6) . . ?
C1B C2B H2B 120.3 . . ?
C1B C2B C3B 119.4(6) . . ?
C3B C2B H2B 120.3 . . ?
C2B C3B H3B 120.0 . . ?
C4B C3B C2B 120.0(5) . . ?
C4B C3B H3B 120.0 . . ?
C3B C4B O2B 124.0(5) . . ?
C5B C4B O2B 115.8(5) . . ?
C5B C4B C3B 120.2(5) . . ?
C4B C5B H5BA 119.8 . . ?
C4B C5B C6B 120.3(5) . . ?
C6B C5B H5BA 119.8 . . ?
C1B C6B C5B 118.9(6) . . ?
C1B C6B H6BA 120.5 . . ?
C5B C6B H6BA 120.5 . . ?
O2B C7B O3B 106.4(4) . . ?
O2B C7B H7BA 110.1 . . ?
O2B C7B C11B 109.9(4) . . ?
O3B C7B H7BA 110.1 . . ?
O3B C7B C11B 110.2(4) . . ?
C11B C7B H7BA 110.1 . . ?
O3B C8B H8B 109.1 . . ?
O3B C8B C9B 109.6(4) . . ?
O3B C8B C12B 106.4(5) . . ?
C9B C8B H8B 109.1 . . ?
C12B C8B H8B 109.1 . . ?
C12B C8B C9B 113.5(5) . . ?
O5B C9B C8B 107.6(5) . . ?
O5B C9B H9B 109.0 . . ?
O5B C9B C10B 110.1(5) . . ?
C8B C9B H9B 109.0 . . ?
C10B C9B C8B 112.1(4) . . ?
C10B C9B H9B 109.0 . . ?
O6B C10B C9B 109.7(4) . . ?
O6B C10B H10B 109.2 . . ?
O6B C10B C11B 107.8(4) . . ?
C9B C10B H10B 109.2 . . ?
C11B C10B C9B 111.6(4) . . ?
C11B C10B H10B 109.2 . . ?
O7B C11B C7B 110.5(4) . . ?
O7B C11B C10B 110.0(4) . . ?
O7B C11B H11B 109.3 . . ?
C7B C11B H11B 109.3 . . ?
C10B C11B C7B 108.3(4) . . ?
C10B C11B H11B 109.3 . . ?
O4B C12B C8B 112.8(5) . . ?
O4B C12B H12E 109.0 . . ?
O4B C12B H12F 109.0 . . ?
C8B C12B H12E 109.0 . . ?
C8B C12B H12F 109.0 . . ?
H12E C12B H12F 107.8 . . ?
C1D O1D H1D 109.5 . . ?
C7D O2D C4D 116.9(4) . . ?
C7D O3D C8D 112.2(4) . . ?
C12D O4D H4D 109.5 . . ?
C9D O5D H5D 109.5 . . ?
C10D O6D H6D 109.5 . . ?
C11D O7D H7D 109.5 . . ?
C2D C1D O1D 121.4(6) . . ?
C6D C1D O1D 117.5(6) . . ?
C6D C1D C2D 121.1(6) . . ?
C1D C2D H2D 120.4 . . ?
C1D C2D C3D 119.2(6) . . ?
C3D C2D H2D 120.4 . . ?
C2D C3D H3D 120.1 . . ?
C4D C3D C2D 119.9(6) . . ?
C4D C3D H3D 120.1 . . ?
C3D C4D O2D 124.3(5) . . ?
C3D C4D C5D 120.0(5) . . ?
C5D C4D O2D 115.7(5) . . ?
C4D C5D H5DA 120.0 . . ?
C4D C5D C6D 120.0(5) . . ?
C6D C5D H5DA 120.0 . . ?
C1D C6D C5D 119.8(6) . . ?
C1D C6D H6DA 120.1 . . ?
C5D C6D H6DA 120.1 . . ?
O2D C7D O3D 107.2(4) . . ?
O2D C7D H7DA 110.1 . . ?
O2D C7D C11D 109.3(4) . . ?
O3D C7D H7DA 110.1 . . ?
O3D C7D C11D 110.0(4) . . ?
C11D C7D H7DA 110.1 . . ?
O3D C8D H8D 108.9 . . ?
O3D C8D C9D 109.9(4) . . ?
O3D C8D C12D 106.9(5) . . ?
C9D C8D H8D 108.9 . . ?
C12D C8D H8D 108.9 . . ?
C12D C8D C9D 113.2(5) . . ?
O5D C9D C8D 108.0(4) . . ?
O5D C9D H9D 109.5 . . ?
O5D C9D C10D 109.5(5) . . ?
C8D C9D H9D 109.5 . . ?
C10D C9D C8D 110.9(4) . . ?
C10D C9D H9D 109.5 . . ?
O6D C10D C9D 112.4(4) . . ?
O6D C10D H10D 107.1 . . ?
O6D C10D C11D 110.8(4) . . ?
C9D C10D H10D 107.1 . . ?
C11D C10D C9D 111.9(4) . . ?
C11D C10D H10D 107.1 . . ?
O7D C11D C7D 110.0(4) . . ?
O7D C11D C10D 110.3(4) . . ?
O7D C11D H11D 109.3 . . ?
C7D C11D H11D 109.3 . . ?
C10D C11D C7D 108.4(4) . . ?
C10D C11D H11D 109.3 . . ?
O4D C12D C8D 113.3(5) . . ?
O4D C12D H12G 108.9 . . ?
O4D C12D H12H 108.9 . . ?
C8D C12D H12G 108.9 . . ?
C8D C12D H12H 108.9 . . ?
H12G C12D H12H 107.7 . . ?

loop_
_geom_bond_atom_site_label_1
_geom_bond_atom_site_label_2
_geom_bond_distance
_geom_bond_site_symmetry_2
_geom_bond_publ_flag
O1 H1 0.8200 . ?
O1 C1 1.381(6) . ?
O2 C4 1.396(5) . ?
O2 C7 1.399(6) . ?
O3 C7 1.416(5) . ?
O3 C8 1.425(6) . ?
O4 H4 0.8200 . ?
O4 C12 1.424(7) . ?
O5 H5 0.8200 . ?
O5 C9 1.431(6) . ?
O6 H6 0.8200 . ?
O6 C10 1.438(5) . ?
O7 H7 0.8200 . ?
O7 C11 1.421(6) . ?
C1 C2 1.377(7) . ?
C1 C6 1.382(8) . ?
C2 H2 0.9300 . ?
C2 C3 1.385(7) . ?
C3 H3 0.9300 . ?
C3 C4 1.381(7) . ?
C4 C5 1.376(7) . ?
C5 H5A 0.9300 . ?
C5 C6 1.397(7) . ?
C6 H6A 0.9300 . ?
C7 H7A 0.9800 . ?
C7 C11 1.514(7) . ?
C8 H8 0.9800 . ?
C8 C9 1.518(7) . ?
C8 C12 1.518(7) . ?
C9 H9 0.9800 . ?
C9 C10 1.529(6) . ?
C10 H10 0.9800 . ?
C10 C11 1.514(7) . ?
C11 H11 0.9800 . ?
C12 H12A 0.9700 . ?
C12 H12B 0.9700 . ?
O1A H1A 0.8200 . ?
O1A C1A 1.399(6) . ?
O2A C4A 1.386(6) . ?
O2A C7A 1.398(6) . ?
O3A C7A 1.422(5) . ?
O3A C8A 1.421(6) . ?
O4A H4A 0.8200 . ?
O4A C12A 1.427(7) . ?
O5A H5AA 0.8200 . ?
O5A C9A 1.435(7) . ?
O6A H6AA 0.8200 . ?
O6A C10A 1.436(6) . ?
O7A H7AA 0.8200 . ?
O7A C11A 1.417(6) . ?
C1A C2A 1.375(7) . ?
C1A C6A 1.379(8) . ?
C2A H2A 0.9300 . ?
C2A C3A 1.393(7) . ?
C3A H3A 0.9300 . ?
C3A C4A 1.379(7) . ?
C4A C5A 1.380(7) . ?
C5A H5AB 0.9300 . ?
C5A C6A 1.388(7) . ?
C6A H6AB 0.9300 . ?
C7A H7AB 0.9800 . ?
C7A C11A 1.524(7) . ?
C8A H8A 0.9800 . ?
C8A C9A 1.517(7) . ?
C8A C12A 1.510(7) . ?
C9A H9A 0.9800 . ?
C9A C10A 1.533(7) . ?
C10A H10A 0.9800 . ?
C10A C11A 1.522(7) . ?
C11A H11A 0.9800 . ?
C12A H12C 0.9700 . ?
C12A H12D 0.9700 . ?
O1B H1B 0.8200 . ?
O1B C1B 1.395(6) . ?
O2B C4B 1.402(6) . ?
O2B C7B 1.396(6) . ?
O3B C7B 1.422(5) . ?
O3B C8B 1.430(7) . ?
O4B H4B 0.8200 . ?
O4B C12B 1.435(7) . ?
O5B H5B 0.8200 . ?
O5B C9B 1.422(7) . ?
O6B H6B 0.8200 . ?
O6B C10B 1.430(6) . ?
O7B H7B 0.8200 . ?
O7B C11B 1.415(6) . ?
C1B C2B 1.368(7) . ?
C1B C6B 1.373(7) . ?
C2B H2B 0.9300 . ?
C2B C3B 1.395(7) . ?
C3B H3B 0.9300 . ?
C3B C4B 1.370(7) . ?
C4B C5B 1.369(7) . ?
C5B H5BA 0.9300 . ?
C5B C6B 1.396(7) . ?
C6B H6BA 0.9300 . ?
C7B H7BA 0.9800 . ?
C7B C11B 1.515(7) . ?
C8B H8B 0.9800 . ?
C8B C9B 1.533(7) . ?
C8B C12B 1.509(7) . ?
C9B H9B 0.9800 . ?
C9B C10B 1.514(6) . ?
C10B H10B 0.9800 . ?
C10B C11B 1.507(7) . ?
C11B H11B 0.9800 . ?
C12B H12E 0.9700 . ?
C12B H12F 0.9700 . ?
O1D H1D 0.8200 . ?
O1D C1D 1.397(6) . ?
O2D C4D 1.399(6) . ?
O2D C7D 1.391(6) . ?
O3D C7D 1.423(5) . ?
O3D C8D 1.434(6) . ?
O4D H4D 0.8200 . ?
O4D C12D 1.448(7) . ?
O5D H5D 0.8200 . ?
O5D C9D 1.425(7) . ?
O6D H6D 0.8200 . ?
O6D C10D 1.427(6) . ?
O7D H7D 0.8200 . ?
O7D C11D 1.422(6) . ?
C1D C2D 1.371(8) . ?
C1D C6D 1.366(8) . ?
C2D H2D 0.9300 . ?
C2D C3D 1.397(7) . ?
C3D H3D 0.9300 . ?
C3D C4D 1.375(7) . ?
C4D C5D 1.377(7) . ?
C5D H5DA 0.9300 . ?
C5D C6D 1.384(7) . ?
C6D H6DA 0.9300 . ?
C7D H7DA 0.9800 . ?
C7D C11D 1.523(7) . ?
C8D H8D 0.9800 . ?
C8D C9D 1.522(7) . ?
C8D C12D 1.512(7) . ?
C9D H9D 0.9800 . ?
C9D C10D 1.520(6) . ?
C10D H10D 0.9800 . ?
C10D C11D 1.510(7) . ?
C11D H11D 0.9800 . ?
C12D H12G 0.9700 . ?
C12D H12H 0.9700 . ?

loop_
_geom_torsion_atom_site_label_1
_geom_torsion_atom_site_label_2
_geom_torsion_atom_site_label_3
_geom_torsion_atom_site_label_4
_geom_torsion
_geom_torsion_site_symmetry_1
_geom_torsion_site_symmetry_2
_geom_torsion_site_symmetry_3
_geom_torsion_site_symmetry_4
_geom_torsion_publ_flag
O1 C1 C2 C3 -179.4(5) . . . . ?
O1 C1 C6 C5 -179.2(5) . . . . ?
O2 C4 C5 C6 178.4(5) . . . . ?
O2 C7 C11 O7 -62.7(6) . . . . ?
O2 C7 C11 C10 178.3(4) . . . . ?
O3 C7 C11 O7 -179.6(5) . . . . ?
O3 C7 C11 C10 61.4(6) . . . . ?
O3 C8 C9 O5 -171.9(4) . . . . ?
O3 C8 C9 C10 -52.0(6) . . . . ?
O3 C8 C12 O4 -66.0(6) . . . . ?
O5 C9 C10 O6 -69.1(6) . . . . ?
O5 C9 C10 C11 170.0(4) . . . . ?
O6 C10 C11 O7 65.3(6) . . . . ?
O6 C10 C11 C7 -174.8(4) . . . . ?
C1 C2 C3 C4 -2.6(8) . . . . ?
C2 C1 C6 C5 0.4(8) . . . . ?
C2 C3 C4 O2 -177.0(5) . . . . ?
C2 C3 C4 C5 2.9(8) . . . . ?
C3 C4 C5 C6 -1.5(8) . . . . ?
C4 O2 C7 O3 -84.5(5) . . . . ?
C4 O2 C7 C11 156.8(4) . . . . ?
C4 C5 C6 C1 -0.1(8) . . . . ?
C6 C1 C2 C3 1.0(8) . . . . ?
C7 O2 C4 C3 12.2(7) . . . . ?
C7 O2 C4 C5 -167.7(4) . . . . ?
C7 O3 C8 C9 60.6(6) . . . . ?
C7 O3 C8 C12 -177.2(4) . . . . ?
C8 O3 C7 O2 175.6(4) . . . . ?
C8 O3 C7 C11 -66.5(6) . . . . ?
C8 C9 C10 O6 171.4(5) . . . . ?
C8 C9 C10 C11 50.6(6) . . . . ?
C9 C8 C12 O4 54.2(7) . . . . ?
C9 C10 C11 O7 -173.9(5) . . . . ?
C9 C10 C11 C7 -53.9(6) . . . . ?
C12 C8 C9 O5 70.4(6) . . . . ?
C12 C8 C9 C10 -169.7(5) . . . . ?
O1A C1A C2A C3A 178.2(5) . . . . ?
O1A C1A C6A C5A -176.9(5) . . . . ?
O2A C4A C5A C6A 177.9(5) . . . . ?
O2A C7A C11A O7A -63.6(6) . . . . ?
O2A C7A C11A C10A 177.0(4) . . . . ?
O3A C7A C11A O7A 180.0(5) . . . . ?
O3A C7A C11A C10A 60.6(6) . . . . ?
O3A C8A C9A O5A -173.2(4) . . . . ?
O3A C8A C9A C10A -52.3(6) . . . . ?
O3A C8A C12A O4A -70.0(6) . . . . ?
O5A C9A C10A O6A -64.4(6) . . . . ?
O5A C9A C10A C11A 171.2(5) . . . . ?
O6A C10A C11A O7A 62.0(6) . . . . ?
O6A C10A C11A C7A -178.0(4) . . . . ?
C1A C2A C3A C4A -2.4(8) . . . . ?
C2A C1A C6A C5A 1.9(9) . . . . ?
C2A C3A C4A O2A -176.5(5) . . . . ?
C2A C3A C4A C5A 3.8(8) . . . . ?
C3A C4A C5A C6A -2.5(8) . . . . ?
C4A O2A C7A O3A -90.8(5) . . . . ?
C4A O2A C7A C11A 150.4(4) . . . . ?
C4A C5A C6A C1A -0.4(8) . . . . ?
C6A C1A C2A C3A -0.5(8) . . . . ?
C7A O2A C4A C3A 15.9(7) . . . . ?
C7A O2A C4A C5A -164.5(4) . . . . ?
C7A O3A C8A C9A 59.6(6) . . . . ?
C7A O3A C8A C12A -175.9(4) . . . . ?
C8A O3A C7A O2A 177.8(4) . . . . ?
C8A O3A C7A C11A -64.9(6) . . . . ?
C8A C9A C10A O6A 175.0(5) . . . . ?
C8A C9A C10A C11A 50.6(6) . . . . ?
C9A C8A C12A O4A 52.6(7) . . . . ?
C9A C10A C11A O7A -173.5(5) . . . . ?
C9A C10A C11A C7A -53.4(6) . . . . ?
C12A C8A C9A O5A 65.9(6) . . . . ?
C12A C8A C9A C10A -173.2(5) . . . . ?
O1B C1B C2B C3B 178.4(5) . . . . ?
O1B C1B C6B C5B -177.3(5) . . . . ?
O2B C4B C5B C6B 179.0(5) . . . . ?
O2B C7B C11B O7B -62.5(6) . . . . ?
O2B C7B C11B C10B 176.9(4) . . . . ?
O3B C7B C11B O7B -179.4(4) . . . . ?
O3B C7B C11B C10B 60.0(6) . . . . ?
O3B C8B C9B O5B -172.2(4) . . . . ?
O3B C8B C9B C10B -51.0(6) . . . . ?
O3B C8B C12B O4B -66.2(6) . . . . ?
O5B C9B C10B O6B -70.8(6) . . . . ?
O5B C9B C10B C11B 169.7(4) . . . . ?
O6B C10B C11B O7B 65.4(6) . . . . ?
O6B C10B C11B C7B -173.8(4) . . . . ?
C1B C2B C3B C4B -2.1(9) . . . . ?
C2B C1B C6B C5B 0.9(8) . . . . ?
C2B C3B C4B O2B -178.0(5) . . . . ?
C2B C3B C4B C5B 2.8(8) . . . . ?
C3B C4B C5B C6B -1.7(8) . . . . ?
C4B O2B C7B O3B -84.8(5) . . . . ?
C4B O2B C7B C11B 156.0(4) . . . . ?
C4B C5B C6B C1B -0.2(8) . . . . ?
C6B C1B C2B C3B 0.2(9) . . . . ?
C7B O2B C4B C3B 14.5(7) . . . . ?
C7B O2B C4B C5B -166.3(4) . . . . ?
C7B O3B C8B C9B 59.1(6) . . . . ?
C7B O3B C8B C12B -177.7(4) . . . . ?
C8B O3B C7B O2B 175.8(4) . . . . ?
C8B O3B C7B C11B -65.1(6) . . . . ?
C8B C9B C10B O6B 169.5(5) . . . . ?
C8B C9B C10B C11B 50.0(6) . . . . ?
C9B C8B C12B O4B 54.4(7) . . . . ?
C9B C10B C11B O7B -174.0(4) . . . . ?
C9B C10B C11B C7B -53.2(6) . . . . ?
C12B C8B C9B O5B 69.0(6) . . . . ?
C12B C8B C9B C10B -169.8(5) . . . . ?
O1D C1D C2D C3D 179.2(5) . . . . ?
O1D C1D C6D C5D -178.1(5) . . . . ?
O2D C4D C5D C6D 178.1(5) . . . . ?
O2D C7D C11D O7D -62.7(6) . . . . ?
O2D C7D C11D C10D 176.5(4) . . . . ?
O3D C7D C11D O7D 179.8(4) . . . . ?
O3D C7D C11D C10D 59.0(6) . . . . ?
O3D C8D C9D O5D -173.1(4) . . . . ?
O3D C8D C9D C10D -53.0(6) . . . . ?
O3D C8D C12D O4D -68.6(6) . . . . ?
O5D C9D C10D O6D -64.5(6) . . . . ?
O5D C9D C10D C11D 170.1(4) . . . . ?
O6D C10D C11D O7D 60.1(6) . . . . ?
O6D C10D C11D C7D -179.3(4) . . . . ?
C1D C2D C3D C4D -1.9(9) . . . . ?
C2D C1D C6D C5D 1.3(9) . . . . ?
C2D C3D C4D O2D -177.0(5) . . . . ?
C2D C3D C4D C5D 2.9(9) . . . . ?
C3D C4D C5D C6D -1.9(9) . . . . ?
C4D O2D C7D O3D -90.2(5) . . . . ?
C4D O2D C7D C11D 150.6(4) . . . . ?
C4D C5D C6D C1D -0.2(9) . . . . ?
C6D C1D C2D C3D -0.2(9) . . . . ?
C7D O2D C4D C3D 15.0(8) . . . . ?
C7D O2D C4D C5D -165.0(5) . . . . ?
C7D O3D C8D C9D 61.1(6) . . . . ?
C7D O3D C8D C12D -175.7(4) . . . . ?
C8D O3D C7D O2D 176.4(4) . . . . ?
C8D O3D C7D C11D -64.8(6) . . . . ?
C8D C9D C10D O6D 176.4(5) . . . . ?
C8D C9D C10D C11D 51.0(6) . . . . ?
C9D C8D C12D O4D 52.6(7) . . . . ?
C9D C10D C11D O7D -173.6(4) . . . . ?
C9D C10D C11D C7D -53.0(6) . . . . ?
C12D C8D C9D O5D 67.5(6) . . . . ?
C12D C8D C9D C10D -172.4(5) . . . . ?
